data_1569337
loop_
_publ_author_name
'Deolka, Shubham'
'Govindarajan, R.'
'Khaskin, Eugene'
'Vasylevskyi, Serhii'
'Bahri, Janet'
'Fayzullin, Robert R.'
'Roy, Michael C.'
'Khusnutdinova, Julia R.'

_publ_section_title
;
 Oxygen transfer reactivity mediated by nickel perfluoroalkyl complexes
 using molecular oxygen as a terminal oxidant
;
_journal_issue 25
_journal_name_full 'Chemical Science'
_journal_page_first 7026
_journal_page_last 7035
_journal_paper_doi 10.1039/D3SC01861J
_journal_volume 14
_journal_year 2023
_chemical_formula_moiety 'C24 H20 F10 N4 Ni'
_chemical_formula_sum 'C24 H20 F10 N4 Ni'
_chemical_formula_weight 613.15
_space_group_crystal_system monoclinic
_space_group_IT_number 14
_space_group_name_Hall '-P 2yn'
_space_group_name_H-M_alt 'P 1 21/n 1'
_atom_sites_solution_hydrogens geom
_audit_creation_date 2022-02-17
_audit_creation_method
;
Olex2 1.5
(compiled 2021.12.09 svn.r5202d8cf for OlexSys, GUI svn.r6439)
;
_audit_update_record
;
2023-02-14 deposited with the CCDC.	2023-06-05 downloaded from the CCDC.
;
_cell_angle_alpha 90
_cell_angle_beta 98.067(2)
_cell_angle_gamma 90
_cell_formula_units_Z 2
_cell_length_a 10.6069(3)
_cell_length_b 10.0489(2)
_cell_length_c 11.2681(3)
_cell_measurement_reflns_used 6084
_cell_measurement_temperature 100
_cell_measurement_theta_max 79.0730
_cell_measurement_theta_min 5.9260
_cell_volume 1189.16(5)
_computing_cell_refinement 'CrysAlisPro 1.171.41.115a (Rigaku OD, 2021)'
_computing_data_collection 'CrysAlisPro 1.171.41.115a (Rigaku OD, 2021)'
_computing_data_reduction 'CrysAlisPro 1.171.41.115a (Rigaku OD, 2021)'
_computing_molecular_graphics 'Olex2 1.5 (Dolomanov et al., 2009)'
_computing_publication_material 'Olex2 1.5 (Dolomanov et al., 2009)'
_computing_structure_refinement 'SHELXL 2016/6 (Sheldrick, 2015)'
_computing_structure_solution 'SHELXT 2014/5 (Sheldrick, 2014)'
_diffrn_ambient_temperature 100
_diffrn_detector 'Hybrid Pixel Array Detector'
_diffrn_detector_area_resol_mean 5.8140
_diffrn_measured_fraction_theta_full 1.000
_diffrn_measured_fraction_theta_max 0.959
_diffrn_measurement_details
;
List of Runs (angles in degrees, time in seconds):

  # Type    Start    End  Width  t~exp~   \w     \q     \k     \f   Frames
#--------------------------------------------------------------------------
  1  \w     16.00 139.00   0.50    1.23    --   49.60  77.00 120.00  246
  2  \w     24.00 139.00   0.50    1.23    --   49.60  38.00  90.00  230
  3  \w     24.00 139.00   0.50    1.23    --   49.60  38.00-150.00  230
  4  \w     21.00 139.00   0.50    4.91    --  110.20 -61.00  60.00  236
  5  \w     85.00 200.00   0.50    4.91    --  110.20  45.00 150.00  230
  6  \w     85.00 200.00   0.50    4.91    --  110.20  45.00  90.00  230
  7  \w     75.00 200.00   0.50    4.91    --  110.20  82.00-180.00  250
  8  \w     21.00 144.00   0.50    4.91    --  110.20 -77.00  60.00  246
  9  \w     83.00 200.00   0.50    4.91    --  110.20  30.00 150.00  234
 10  \w     85.00 200.00   0.50    4.91    --  110.20  45.00 120.00  230
 11  \w    -40.00  85.00   0.50    1.23    --   49.60 -82.00-120.00  250
 12  \w     14.00 139.00   0.50    1.23    --   49.60  82.00-120.00  250
 13  \w     22.00 106.00   0.50    1.23    --   49.60  57.00   0.00  168
 14  \w     24.00 139.00   0.50    1.23    --   49.60  38.00 -30.00  230
;
_diffrn_measurement_device 'four-circle diffractometer'
_diffrn_measurement_device_type 'XtaLAB AFC12 (RINC): Kappa dual home/near'
_diffrn_measurement_method '\w scans'
_diffrn_orient_matrix_type 'CrysAlisPro convention (1999,Acta A55,543-557)'
_diffrn_orient_matrix_UB_11 0.0830221000
_diffrn_orient_matrix_UB_12 -0.0496328000
_diffrn_orient_matrix_UB_13 -0.0926710000
_diffrn_orient_matrix_UB_21 0.0754483000
_diffrn_orient_matrix_UB_22 0.1313747000
_diffrn_orient_matrix_UB_23 0.0128834000
_diffrn_orient_matrix_UB_31 0.0943193000
_diffrn_orient_matrix_UB_32 -0.0615506000
_diffrn_orient_matrix_UB_33 0.1017311000
_diffrn_radiation_monochromator mirror
_diffrn_radiation_probe x-ray
_diffrn_radiation_type 'Cu K\a'
_diffrn_radiation_wavelength 1.54184
_diffrn_reflns_av_R_equivalents 0.0762
_diffrn_reflns_av_unetI/netI 0.0441
_diffrn_reflns_Laue_measured_fraction_full 1.000
_diffrn_reflns_Laue_measured_fraction_max 0.959
_diffrn_reflns_limit_h_max 13
_diffrn_reflns_limit_h_min -13
_diffrn_reflns_limit_k_max 9
_diffrn_reflns_limit_k_min -12
_diffrn_reflns_limit_l_max 14
_diffrn_reflns_limit_l_min -14
_diffrn_reflns_number 11676
_diffrn_reflns_point_group_measured_fraction_full 1.000
_diffrn_reflns_point_group_measured_fraction_max 0.959
_diffrn_reflns_theta_full 67.684
_diffrn_reflns_theta_max 80.503
_diffrn_reflns_theta_min 5.364
_diffrn_source 'micro-focus sealed X-ray tube'
_diffrn_source_type 'Rigaku (Cu) X-ray Source'
_exptl_absorpt_coefficient_mu 2.120
_exptl_absorpt_correction_T_max 1.00000
_exptl_absorpt_correction_T_min 0.53290
_exptl_absorpt_correction_type multi-scan
_exptl_absorpt_process_details
;
CrysAlisPro 1.171.41.115a (Rigaku Oxford Diffraction, 2021)
Empirical absorption correction using spherical harmonics,
implemented in SCALE3 ABSPACK scaling algorithm.
;
_exptl_crystal_colour 'clear light yellow'
_exptl_crystal_colour_lustre clear
_exptl_crystal_colour_modifier light
_exptl_crystal_colour_primary yellow
_exptl_crystal_density_diffrn 1.712
_exptl_crystal_description plate
_exptl_crystal_F_000 620
_exptl_crystal_size_max 0.232
_exptl_crystal_size_mid 0.143
_exptl_crystal_size_min 0.045
_refine_diff_density_max 1.099
_refine_diff_density_min -0.686
_refine_diff_density_rms 0.112
_refine_ls_extinction_method none
_refine_ls_goodness_of_fit_ref 1.128
_refine_ls_hydrogen_treatment constr
_refine_ls_matrix_type full
_refine_ls_number_parameters 180
_refine_ls_number_reflns 2506
_refine_ls_number_restraints 0
_refine_ls_restrained_S_all 1.128
_refine_ls_R_factor_all 0.0629
_refine_ls_R_factor_gt 0.0580
_refine_ls_shift/su_max 0.001
_refine_ls_shift/su_mean 0.000
_refine_ls_structure_factor_coef Fsqd
_refine_ls_weighting_details 'w=1/[\s^2^(Fo^2^)+(0.1273P)^2^+0.1818P] where P=(Fo^2^+2Fc^2^)/3'
_refine_ls_weighting_scheme calc
_refine_ls_wR_factor_gt 0.1748
_refine_ls_wR_factor_ref 0.1802
_reflns_Friedel_coverage 0.000
_reflns_number_gt 2169
_reflns_number_total 2506
_reflns_threshold_expression 'I > 2\s(I)'
_cod_data_source_file d3sc01861j3.cif
_cod_data_source_block jk2000_s
_cod_database_code 1569337
_shelx_shelxl_version_number 2016/6
_chemical_oxdiff_formula C20H20N4F10Ni1
_shelx_space_group_comment
;
The symmetry employed for this shelxl refinement is uniquely defined
by the following loop, which should always be used as a source of
symmetry information in preference to the above space-group names.
They are only intended as comments.
;
_shelx_estimated_absorpt_t_max 0.911
_shelx_estimated_absorpt_t_min 0.639
_olex2_refinement_description
;
1. Fixed Uiso
 At 1.2 times of:
  All C(H) groups
 At 1.5 times of:
  All C(H,H,H) groups
2.a Aromatic/amide H refined with riding coordinates:
 C5(H5), C6(H6), C9(H9), C10(H10)
2.b Idealised Me refined as rotating group:
 C3(H3A,H3B,H3C), C12(H12A,H12B,H12C)
;
_olex2_submission_special_instructions 'No special instructions were received'
_oxdiff_exptl_absorpt_empirical_details
;
Empirical correction (ABSPACK) includes:
- Absorption correction using spherical harmonics
- Frame scaling
;
_oxdiff_exptl_absorpt_empirical_full_max 3.486
_oxdiff_exptl_absorpt_empirical_full_min 0.494

loop_
_space_group_symop_operation_xyz
'x, y, z'
'-x+1/2, y+1/2, -z+1/2'
'-x, -y, -z'
'x-1/2, -y-1/2, z-1/2'

loop_
_atom_site_label
_atom_site_type_symbol
_atom_site_fract_x
_atom_site_fract_y
_atom_site_fract_z
_atom_site_U_iso_or_equiv
_atom_site_adp_type
_atom_site_occupancy
_atom_site_site_symmetry_order
_atom_site_calc_flag
_atom_site_refinement_flags_posn
_atom_site_refinement_flags_adp
_atom_site_refinement_flags_occupancy
_atom_site_disorder_assembly
_atom_site_disorder_group
Ni1 Ni 0.500000 0.500000 0.500000 0.0199(2) Uani 1 2 d S . P . .
F1 F 0.57364(15) 0.33588(13) 0.70306(13) 0.0331(4) Uani 1 1 d . . . . .
N1 N 0.63055(17) 0.38503(18) 0.45912(17) 0.0226(4) Uani 1 1 d . . . . .
C1 C 0.5588(2) 0.4703(2) 0.6737(2) 0.0231(5) Uani 1 1 d . . . . .
F2 F 0.47297(15) 0.51278(14) 0.74941(14) 0.0311(4) Uani 1 1 d . . . . .
N2 N 0.74002(18) 0.58044(19) 0.44060(18) 0.0244(4) Uani 1 1 d . . . . .
C2 C 0.6827(2) 0.5321(3) 0.7326(2) 0.0314(5) Uani 1 1 d . . . . .
F3 F 0.78312(16) 0.4816(2) 0.68824(16) 0.0481(5) Uani 1 1 d . . . . .
C3 C 0.8414(2) 0.7931(3) 0.4298(2) 0.0338(6) Uani 1 1 d . . . . .
H3A H 0.784244 0.836110 0.365228 0.051 Uiso 1 1 calc R U . . .
H3B H 0.928173 0.826764 0.430141 0.051 Uiso 1 1 calc R U . . .
H3C H 0.812887 0.812988 0.506971 0.051 Uiso 1 1 calc R U . . .
F4 F 0.70631(17) 0.51122(16) 0.85176(15) 0.0400(5) Uani 1 1 d . . . . .
C4 C 0.8397(2) 0.6454(3) 0.4102(2) 0.0273(5) Uani 1 1 d . . . . .
F5 F 0.6830(2) 0.66353(17) 0.71671(17) 0.0526(5) Uani 1 1 d . . . . .
C5 C 0.9389(2) 0.5809(3) 0.3607(2) 0.0328(6) Uani 1 1 d . . . . .
H5 H 1.006640 0.631380 0.336619 0.039 Uiso 1 1 calc R U . . .
C6 C 0.9367(2) 0.4464(3) 0.3477(2) 0.0328(6) Uani 1 1 d . . . . .
H6 H 1.003445 0.402111 0.315453 0.039 Uiso 1 1 calc R U . . .
C7 C 0.8343(2) 0.3732(3) 0.3825(2) 0.0274(5) Uani 1 1 d . . . . .
C8 C 0.7374(2) 0.4458(2) 0.4267(2) 0.0235(5) Uani 1 1 d . . . . .
C9 C 0.8215(2) 0.2327(3) 0.3765(2) 0.0306(5) Uani 1 1 d . . . . .
H9 H 0.885577 0.179784 0.348687 0.037 Uiso 1 1 calc R U . . .
C10 C 0.7174(2) 0.1750(2) 0.4106(2) 0.0318(6) Uani 1 1 d . . . . .
H10 H 0.709082 0.080929 0.407598 0.038 Uiso 1 1 calc R U . . .
C11 C 0.6203(2) 0.2529(2) 0.4508(2) 0.0265(5) Uani 1 1 d . . . . .
C12 C 0.5026(2) 0.1878(3) 0.4817(2) 0.0321(6) Uani 1 1 d . . . . .
H12A H 0.442878 0.256131 0.501219 0.048 Uiso 1 1 calc R U . . .
H12B H 0.524854 0.129170 0.550954 0.048 Uiso 1 1 calc R U . . .
H12C H 0.462846 0.135381 0.413148 0.048 Uiso 1 1 calc R U . . .

loop_
_atom_site_aniso_label
_atom_site_aniso_U_11
_atom_site_aniso_U_22
_atom_site_aniso_U_33
_atom_site_aniso_U_23
_atom_site_aniso_U_13
_atom_site_aniso_U_12
Ni1 0.0225(4) 0.0153(3) 0.0227(4) -0.00053(17) 0.0059(2) 0.00168(17)
F1 0.0484(9) 0.0209(7) 0.0297(7) 0.0051(5) 0.0046(6) 0.0031(6)
N1 0.0265(9) 0.0183(9) 0.0234(9) 0.0003(7) 0.0048(7) 0.0020(7)
C1 0.0279(11) 0.0177(10) 0.0256(11) 0.0007(9) 0.0105(9) 0.0013(9)
F2 0.0308(8) 0.0381(9) 0.0261(8) 0.0001(5) 0.0096(6) 0.0053(5)
N2 0.0241(9) 0.0223(10) 0.0272(10) 0.0008(8) 0.0050(7) -0.0013(7)
C2 0.0304(12) 0.0395(13) 0.0236(12) 0.0018(10) 0.0016(9) -0.0066(10)
F3 0.0248(8) 0.0871(15) 0.0327(10) 0.0056(8) 0.0047(7) -0.0010(7)
C3 0.0366(12) 0.0303(13) 0.0352(13) 0.0029(10) 0.0077(10) -0.0069(10)
F4 0.0412(10) 0.0525(11) 0.0251(8) 0.0028(6) 0.0009(7) -0.0077(6)
C4 0.0270(11) 0.0315(13) 0.0231(11) 0.0025(9) 0.0021(9) -0.0020(9)
F5 0.0711(12) 0.0361(9) 0.0458(10) 0.0032(7) -0.0086(9) -0.0257(8)
C5 0.0268(11) 0.0438(15) 0.0282(12) 0.0034(10) 0.0048(9) -0.0026(10)
C6 0.0263(11) 0.0453(15) 0.0274(12) -0.0016(11) 0.0059(9) 0.0053(11)
C7 0.0264(11) 0.0327(12) 0.0233(11) -0.0024(9) 0.0045(9) 0.0042(9)
C8 0.0243(10) 0.0238(11) 0.0229(11) 0.0007(9) 0.0043(8) 0.0027(9)
C9 0.0322(12) 0.0316(12) 0.0275(12) -0.0057(10) 0.0020(9) 0.0117(10)
C10 0.0405(13) 0.0229(11) 0.0310(13) -0.0032(9) 0.0011(10) 0.0086(10)
C11 0.0337(11) 0.0195(11) 0.0259(11) -0.0008(8) 0.0032(9) 0.0024(9)
C12 0.0426(14) 0.0155(11) 0.0386(13) -0.0005(9) 0.0071(11) -0.0027(9)

loop_
_atom_type_symbol
_atom_type_description
_atom_type_scat_dispersion_real
_atom_type_scat_dispersion_imag
_atom_type_scat_source
C C 0.0181 0.0091 'International Tables Vol C Tables 4.2.6.8 and 6.1.1.4'
H H 0.0000 0.0000 'International Tables Vol C Tables 4.2.6.8 and 6.1.1.4'
F F 0.0727 0.0534 'International Tables Vol C Tables 4.2.6.8 and 6.1.1.4'
N N 0.0311 0.0180 'International Tables Vol C Tables 4.2.6.8 and 6.1.1.4'
Ni Ni -3.0029 0.5091 'International Tables Vol C Tables 4.2.6.8 and 6.1.1.4'

loop_
_geom_angle_atom_site_label_1
_geom_angle_atom_site_label_2
_geom_angle_atom_site_label_3
_geom_angle
_geom_angle_site_symmetry_1
_geom_angle_site_symmetry_3
_geom_angle_publ_flag
N1 Ni1 N1 180.0 3_666 . ?
N1 Ni1 C1 90.49(8) 3_666 3_666 ?
N1 Ni1 C1 89.51(8) 3_666 . ?
N1 Ni1 C1 89.51(8) . 3_666 ?
N1 Ni1 C1 90.49(8) . . ?
C1 Ni1 C1 180.0 3_666 . ?
C8 N1 Ni1 116.50(14) . . ?
C11 N1 Ni1 124.37(15) . . ?
C11 N1 C8 118.90(19) . . ?
F1 C1 Ni1 112.81(15) . . ?
F1 C1 F2 102.30(16) . . ?
F1 C1 C2 103.4(2) . . ?
F2 C1 Ni1 114.35(16) . . ?
F2 C1 C2 101.89(18) . . ?
C2 C1 Ni1 119.99(16) . . ?
C4 N2 C8 117.59(18) . . ?
F3 C2 C1 111.5(2) . . ?
F3 C2 F4 105.5(2) . . ?
F4 C2 C1 113.6(2) . . ?
F5 C2 C1 111.4(2) . . ?
F5 C2 F3 108.0(2) . . ?
F5 C2 F4 106.5(2) . . ?
H3A C3 H3B 109.5 . . ?
H3A C3 H3C 109.5 . . ?
H3B C3 H3C 109.5 . . ?
C4 C3 H3A 109.5 . . ?
C4 C3 H3B 109.5 . . ?
C4 C3 H3C 109.5 . . ?
N2 C4 C3 116.2(2) . . ?
N2 C4 C5 122.6(2) . . ?
C5 C4 C3 121.1(2) . . ?
C4 C5 H5 120.1 . . ?
C6 C5 C4 119.7(2) . . ?
C6 C5 H5 120.1 . . ?
C5 C6 H6 120.3 . . ?
C5 C6 C7 119.3(2) . . ?
C7 C6 H6 120.3 . . ?
C6 C7 C9 125.2(2) . . ?
C8 C7 C6 117.2(2) . . ?
C8 C7 C9 117.6(2) . . ?
N1 C8 C7 122.1(2) . . ?
N2 C8 N1 114.44(17) . . ?
N2 C8 C7 123.5(2) . . ?
C7 C9 H9 120.3 . . ?
C10 C9 C7 119.3(2) . . ?
C10 C9 H9 120.3 . . ?
C9 C10 H10 119.5 . . ?
C9 C10 C11 120.9(2) . . ?
C11 C10 H10 119.5 . . ?
N1 C11 C10 121.1(2) . . ?
N1 C11 C12 118.8(2) . . ?
C10 C11 C12 120.1(2) . . ?
C11 C12 H12A 109.5 . . ?
C11 C12 H12B 109.5 . . ?
C11 C12 H12C 109.5 . . ?
H12A C12 H12B 109.5 . . ?
H12A C12 H12C 109.5 . . ?
H12B C12 H12C 109.5 . . ?

loop_
_geom_bond_atom_site_label_1
_geom_bond_atom_site_label_2
_geom_bond_distance
_geom_bond_site_symmetry_2
_geom_bond_publ_flag
Ni1 N1 1.9087(18) 3_666 ?
Ni1 N1 1.9088(18) . ?
Ni1 C1 1.992(2) 3_666 ?
Ni1 C1 1.992(2) . ?
F1 C1 1.394(2) . ?
N1 C8 1.380(3) . ?
N1 C11 1.334(3) . ?
C1 F2 1.399(3) . ?
C1 C2 1.519(3) . ?
N2 C4 1.328(3) . ?
N2 C8 1.362(3) . ?
C2 F3 1.338(3) . ?
C2 F4 1.348(3) . ?
C2 F5 1.333(3) . ?
C3 H3A 0.9800 . ?
C3 H3B 0.9800 . ?
C3 H3C 0.9800 . ?
C3 C4 1.501(3) . ?
C4 C5 1.415(4) . ?
C5 H5 0.9500 . ?
C5 C6 1.359(4) . ?
C6 H6 0.9500 . ?
C6 C7 1.413(4) . ?
C7 C8 1.407(3) . ?
C7 C9 1.419(3) . ?
C9 H9 0.9500 . ?
C9 C10 1.350(4) . ?
C10 H10 0.9500 . ?
C10 C11 1.417(3) . ?
C11 C12 1.493(3) . ?
C12 H12A 0.9800 . ?
C12 H12B 0.9800 . ?
C12 H12C 0.9800 . ?

loop_
_geom_torsion_atom_site_label_1
_geom_torsion_atom_site_label_2
_geom_torsion_atom_site_label_3
_geom_torsion_atom_site_label_4
_geom_torsion
_geom_torsion_site_symmetry_1
_geom_torsion_site_symmetry_2
_geom_torsion_site_symmetry_3
_geom_torsion_site_symmetry_4
_geom_torsion_publ_flag
Ni1 N1 C8 N2 6.5(2) . . . . ?
Ni1 N1 C8 C7 -173.16(17) . . . . ?
Ni1 N1 C11 C10 174.86(18) . . . . ?
Ni1 N1 C11 C12 -3.6(3) . . . . ?
Ni1 C1 C2 F3 -65.2(3) . . . . ?
Ni1 C1 C2 F4 175.79(16) . . . . ?
Ni1 C1 C2 F5 55.5(3) . . . . ?
F1 C1 C2 F3 61.4(2) . . . . ?
F1 C1 C2 F4 -57.5(3) . . . . ?
F1 C1 C2 F5 -177.85(19) . . . . ?
F2 C1 C2 F3 167.32(19) . . . . ?
F2 C1 C2 F4 48.3(3) . . . . ?
F2 C1 C2 F5 -72.0(2) . . . . ?
N2 C4 C5 C6 -3.0(4) . . . . ?
C3 C4 C5 C6 177.9(2) . . . . ?
C4 N2 C8 N1 -179.5(2) . . . . ?
C4 N2 C8 C7 0.2(3) . . . . ?
C4 C5 C6 C7 0.8(3) . . . . ?
C5 C6 C7 C8 1.5(3) . . . . ?
C5 C6 C7 C9 -178.5(2) . . . . ?
C6 C7 C8 N1 177.5(2) . . . . ?
C6 C7 C8 N2 -2.1(3) . . . . ?
C6 C7 C9 C10 -178.7(2) . . . . ?
C7 C9 C10 C11 0.8(4) . . . . ?
C8 N1 C11 C10 0.6(3) . . . . ?
C8 N1 C11 C12 -177.8(2) . . . . ?
C8 N2 C4 C3 -178.4(2) . . . . ?
C8 N2 C4 C5 2.4(3) . . . . ?
C8 C7 C9 C10 1.2(4) . . . . ?
C9 C7 C8 N1 -2.5(3) . . . . ?
C9 C7 C8 N2 177.9(2) . . . . ?
C9 C10 C11 N1 -1.8(4) . . . . ?
C9 C10 C11 C12 176.6(2) . . . . ?
C11 N1 C8 N2 -178.8(2) . . . . ?
C11 N1 C8 C7 1.6(3) . . . . ?
